data_4082064
loop_
_publ_author_name
'Sattler, Aaron'
'Labinger, Jay A.'
'Bercaw, John E.'

_publ_section_title
;
 Highly Selective Olefin Trimerization Catalysis by a Borane-Activated
 Titanium Trimethyl Complex
;
_journal_issue 23
_journal_name_full Organometallics
_journal_page_first 6899
_journal_paper_doi 10.1021/om401098m
_journal_volume 32
_journal_year 2013
_chemical_formula_sum 'C66 H74 Mg N2 O5'
_chemical_formula_weight 999.58
_chemical_name_systematic
; 
 ? 
;
_space_group_IT_number 14
_symmetry_cell_setting monoclinic
_symmetry_space_group_name_Hall '-P 2yn'
_symmetry_space_group_name_H-M 'P 1 21/n 1'
_atom_sites_solution_hydrogens geom
_atom_sites_solution_primary direct
_atom_sites_solution_secondary difmap
_audit_creation_method SHELXL-97
_cell_angle_alpha 90.00
_cell_angle_beta 92.139(3)
_cell_angle_gamma 90.00
_cell_formula_units_Z 4
_cell_length_a 18.2734(9)
_cell_length_b 15.5301(8)
_cell_length_c 20.3199(11)
_cell_measurement_reflns_used 9194
_cell_measurement_temperature 100(2)
_cell_measurement_theta_max 34.42
_cell_measurement_theta_min 2.62
_cell_volume 5762.5(5)
_computing_cell_refinement 'Bruker SAINT'
_computing_data_collection 'Bruker APEX2'
_computing_data_reduction 'Bruker SAINT'
_computing_molecular_graphics 'Bruker SHELXTL'
_computing_publication_material 'Bruker SHELXTL'
_computing_structure_refinement 'SHELXL-97 (Sheldrick, 1997)'
_computing_structure_solution 'SHELXS-97 (Sheldrick, 1990)'
_diffrn_ambient_temperature 100(2)
_diffrn_measured_fraction_theta_full 0.998
_diffrn_measured_fraction_theta_max 0.998
_diffrn_measurement_device_type 'Bruker APEX-II CCD'
_diffrn_measurement_method '\f and \w scans'
_diffrn_radiation_monochromator graphite
_diffrn_radiation_source 'fine-focus sealed tube'
_diffrn_radiation_type MoK\a
_diffrn_radiation_wavelength 0.71073
_diffrn_reflns_av_R_equivalents 0.0637
_diffrn_reflns_av_sigmaI/netI 0.0337
_diffrn_reflns_limit_h_max 29
_diffrn_reflns_limit_h_min -29
_diffrn_reflns_limit_k_max 24
_diffrn_reflns_limit_k_min -24
_diffrn_reflns_limit_l_max 32
_diffrn_reflns_limit_l_min -32
_diffrn_reflns_number 217381
_diffrn_reflns_theta_full 34.47
_diffrn_reflns_theta_max 34.47
_diffrn_reflns_theta_min 1.65
_diffrn_standards_number 0
_exptl_absorpt_coefficient_mu 0.081
_exptl_absorpt_correction_T_max 0.9760
_exptl_absorpt_correction_T_min 0.9643
_exptl_absorpt_correction_type empirical
_exptl_absorpt_process_details sadabs
_exptl_crystal_colour yellow
_exptl_crystal_density_diffrn 1.152
_exptl_crystal_density_method 'not measured'
_exptl_crystal_description block
_exptl_crystal_F_000 2144
_exptl_crystal_size_max 0.45
_exptl_crystal_size_mid 0.40
_exptl_crystal_size_min 0.30
_platon_squeeze_details
; 
The unit cell contains 4 diethylether molecules which have been treated as a 
diffuse contribution to the overall scattering without specific atom positions
by SQUEEZE/PLATON.
;
_refine_diff_density_max 0.556
_refine_diff_density_min -0.221
_refine_diff_density_rms 0.062
_refine_ls_extinction_method none
_refine_ls_goodness_of_fit_ref 1.074
_refine_ls_hydrogen_treatment constr
_refine_ls_matrix_type full
_refine_ls_number_parameters 626
_refine_ls_number_reflns 24334
_refine_ls_number_restraints 0
_refine_ls_restrained_S_all 1.074
_refine_ls_R_factor_all 0.0614
_refine_ls_R_factor_gt 0.0479
_refine_ls_shift/su_max 0.002
_refine_ls_shift/su_mean 0.000
_refine_ls_structure_factor_coef Fsqd
_refine_ls_weighting_details 'calc w=1/[\s^2^(Fo^2^)+(0.0796P)^2^+0.6130P] where P=(Fo^2^+2Fc^2^)/3'
_refine_ls_weighting_scheme calc
_refine_ls_wR_factor_gt 0.1313
_refine_ls_wR_factor_ref 0.1383
_reflns_number_gt 19378
_reflns_number_total 24334
_reflns_threshold_expression >2sigma(I)
_cod_data_source_file om401098m_si_002.cif
_cod_data_source_block f2mgs10s
_cod_depositor_comments
;
The following automatic conversions were performed:

'_symmetry_cell_setting' value 'Monoclinic' changed to 'monoclinic'
according to /home/saulius/struct/CIF-dictionaries/cif_core.dic
dictionary named 'cif_core.dic' version 2.4.2 from 2011-04-26.

Automatic conversion script
Id: cif_fix_values 1891 2012-01-12 08:04:46Z andrius 
;
_cod_original_sg_symbol_H-M P2(1)/n
_cod_database_code 4082064

loop_
_symmetry_equiv_pos_as_xyz
'x, y, z'
'-x+1/2, y+1/2, -z+1/2'
'-x, -y, -z'
'x-1/2, -y-1/2, z-1/2'

loop_
_atom_site_label
_atom_site_type_symbol
_atom_site_fract_x
_atom_site_fract_y
_atom_site_fract_z
_atom_site_U_iso_or_equiv
_atom_site_adp_type
_atom_site_occupancy
_atom_site_symmetry_multiplicity
_atom_site_calc_flag
_atom_site_refinement_flags
Mg Mg 0.772879(14) 0.105679(17) 0.395238(13) 0.01271(5) Uani 1 1 d .
N1 N 0.82873(4) 0.10014(4) 0.30144(3) 0.01416(11) Uani 1 1 d .
O11 O 0.81337(3) 0.21768(4) 0.40391(3) 0.01655(10) Uani 1 1 d .
O12 O 0.68820(3) 0.04707(4) 0.34032(3) 0.01818(11) Uani 1 1 d .
C11 C 0.86082(4) 0.26514(5) 0.37540(3) 0.01208(11) Uani 1 1 d .
C12 C 0.88781(4) 0.24197(5) 0.31281(3) 0.01317(12) Uani 1 1 d .
C13 C 0.93512(4) 0.29825(5) 0.28006(4) 0.01488(12) Uani 1 1 d .
H13A H 0.9515 0.2829 0.2378 0.018 Uiso 1 1 calc R
C14 C 0.95795(4) 0.37466(5) 0.30795(4) 0.01455(12) Uani 1 1 d .
C15 C 0.93426(4) 0.39447(5) 0.37160(4) 0.01367(12) Uani 1 1 d .
H15A H 0.9513 0.4463 0.3917 0.016 Uiso 1 1 calc R
C16 C 0.88771(4) 0.34271(5) 0.40646(3) 0.01188(11) Uani 1 1 d .
C17 C 0.87114(4) 0.16110(5) 0.28113(4) 0.01463(12) Uani 1 1 d .
H17A H 0.8938 0.1510 0.2405 0.018 Uiso 1 1 calc R
C18 C 1.00849(5) 0.43500(6) 0.27372(4) 0.01986(15) Uani 1 1 d .
H18A H 1.0134 0.4163 0.2280 0.030 Uiso 1 1 calc R
H18B H 1.0567 0.4345 0.2965 0.030 Uiso 1 1 calc R
H18C H 0.9883 0.4934 0.2743 0.030 Uiso 1 1 calc R
C21 C 0.82855(4) 0.02268(5) 0.26309(4) 0.01563(13) Uani 1 1 d .
C22 C 0.76446(4) -0.00457(5) 0.22864(4) 0.01689(13) Uani 1 1 d .
C23 C 0.76569(5) -0.08257(6) 0.19451(5) 0.02333(16) Uani 1 1 d .
H23A H 0.7225 -0.1019 0.1715 0.028 Uiso 1 1 calc R
C24 C 0.82863(6) -0.13241(6) 0.19349(5) 0.02815(19) Uani 1 1 d .
H24A H 0.8283 -0.1856 0.1705 0.034 Uiso 1 1 calc R
C25 C 0.89202(5) -0.10405(6) 0.22627(5) 0.02674(18) Uani 1 1 d .
H25A H 0.9356 -0.1373 0.2250 0.032 Uiso 1 1 calc R
C26 C 0.89197(5) -0.02686(6) 0.26110(4) 0.02036(15) Uani 1 1 d .
H26A H 0.9355 -0.0078 0.2837 0.024 Uiso 1 1 calc R
C31 C 0.69833(4) 0.05048(5) 0.22366(4) 0.01636(13) Uani 1 1 d .
C32 C 0.66238(4) 0.07738(5) 0.27917(4) 0.01677(13) Uani 1 1 d .
C33 C 0.60259(5) 0.13228(6) 0.27585(4) 0.02131(15) Uani 1 1 d .
H33A H 0.5798 0.1501 0.3148 0.026 Uiso 1 1 calc R
C34 C 0.57650(5) 0.16096(6) 0.21440(5) 0.02444(17) Uani 1 1 d .
H34A H 0.5360 0.1993 0.2111 0.029 Uiso 1 1 calc R
C35 C 0.61002(5) 0.13326(6) 0.15803(5) 0.02371(16) Uani 1 1 d .
H35A H 0.5917 0.1518 0.1160 0.028 Uiso 1 1 calc R
C36 C 0.67024(5) 0.07865(5) 0.16257(4) 0.01978(14) Uani 1 1 d .
H36A H 0.6926 0.0602 0.1235 0.024 Uiso 1 1 calc R
C37 C 0.64892(5) -0.02749(6) 0.36212(5) 0.02270(16) Uani 1 1 d .
H37A H 0.6524 -0.0736 0.3295 0.034 Uiso 1 1 calc R
H37B H 0.5974 -0.0125 0.3673 0.034 Uiso 1 1 calc R
H37C H 0.6703 -0.0471 0.4045 0.034 Uiso 1 1 calc R
C41 C 0.86545(4) 0.36431(5) 0.47638(3) 0.01252(11) Uani 1 1 d .
C42 C 0.90049(5) 0.44875(5) 0.50188(4) 0.01856(14) Uani 1 1 d .
H42A H 0.9545 0.4442 0.5006 0.022 Uiso 1 1 calc R
H42B H 0.8845 0.4969 0.4728 0.022 Uiso 1 1 calc R
C43 C 0.78141(4) 0.37407(5) 0.48058(4) 0.01545(13) Uani 1 1 d .
H43A H 0.7643 0.4224 0.4522 0.019 Uiso 1 1 calc R
H43B H 0.7571 0.3208 0.4643 0.019 Uiso 1 1 calc R
C44 C 0.89236(4) 0.29142(5) 0.52340(4) 0.01644(13) Uani 1 1 d .
H44A H 0.8707 0.2360 0.5086 0.020 Uiso 1 1 calc R
H44B H 0.9463 0.2864 0.5220 0.020 Uiso 1 1 calc R
C45 C 0.87866(5) 0.46788(6) 0.57274(4) 0.02310(16) Uani 1 1 d .
H45A H 0.9019 0.5231 0.5878 0.028 Uiso 1 1 calc R
C46 C 0.76029(5) 0.39118(5) 0.55189(4) 0.01859(14) Uani 1 1 d .
H46A H 0.7058 0.3960 0.5536 0.022 Uiso 1 1 calc R
C47 C 0.87065(5) 0.30994(6) 0.59422(4) 0.01949(14) Uani 1 1 d .
H47A H 0.8881 0.2619 0.6236 0.023 Uiso 1 1 calc R
C48 C 0.79540(5) 0.47560(6) 0.57590(5) 0.02422(17) Uani 1 1 d .
H48A H 0.7776 0.5239 0.5478 0.029 Uiso 1 1 calc R
H48B H 0.7817 0.4874 0.6217 0.029 Uiso 1 1 calc R
C49 C 0.78699(5) 0.31675(6) 0.59610(4) 0.01975(14) Uani 1 1 d .
H49A H 0.7643 0.2622 0.5805 0.024 Uiso 1 1 calc R
H49B H 0.7724 0.3270 0.6419 0.024 Uiso 1 1 calc R
C50 C 0.90556(5) 0.39457(7) 0.61790(4) 0.02532(18) Uani 1 1 d .
H50A H 0.9596 0.3902 0.6171 0.030 Uiso 1 1 calc R
H50B H 0.8920 0.4064 0.6637 0.030 Uiso 1 1 calc R
N2 N 0.83202(3) 0.01541(4) 0.45241(3) 0.01425(11) Uani 1 1 d .
O21 O 0.70334(3) 0.11277(4) 0.46459(3) 0.01649(10) Uani 1 1 d .
O22 O 0.91069(4) -0.20689(5) 0.53108(3) 0.02606(13) Uani 1 1 d .
C51 C 0.69301(4) 0.07021(5) 0.51789(4) 0.01489(12) Uani 1 1 d .
C52 C 0.74426(4) 0.00658(5) 0.54118(4) 0.01616(13) Uani 1 1 d .
C53 C 0.73321(5) -0.03809(6) 0.60074(4) 0.02107(15) Uani 1 1 d .
H53A H 0.7682 -0.0796 0.6156 0.025 Uiso 1 1 calc R
C54 C 0.67323(5) -0.02285(6) 0.63747(4) 0.02371(16) Uani 1 1 d .
C55 C 0.62187(5) 0.03846(6) 0.61320(4) 0.02218(16) Uani 1 1 d .
H55A H 0.5796 0.0483 0.6380 0.027 Uiso 1 1 calc R
C56 C 0.62896(4) 0.08519(5) 0.55580(4) 0.01729(13) Uani 1 1 d .
C57 C 0.80965(4) -0.01488(5) 0.50777(4) 0.01579(13) Uani 1 1 d .
H57A H 0.8405 -0.0566 0.5288 0.019 Uiso 1 1 calc R
C58 C 0.66143(6) -0.06816(8) 0.70180(5) 0.0334(2) Uani 1 1 d .
H58A H 0.6970 -0.1150 0.7075 0.050 Uiso 1 1 calc R
H58B H 0.6117 -0.0918 0.7016 0.050 Uiso 1 1 calc R
H58C H 0.6679 -0.0271 0.7382 0.050 Uiso 1 1 calc R
C61 C 0.90129(4) -0.01562(5) 0.43193(4) 0.01469(12) Uani 1 1 d .
C62 C 0.91443(4) -0.10338(5) 0.42186(4) 0.01638(13) Uani 1 1 d .
C63 C 0.98373(4) -0.12849(6) 0.40177(4) 0.02024(15) Uani 1 1 d .
H63A H 0.9938 -0.1879 0.3955 0.024 Uiso 1 1 calc R
C64 C 1.03803(4) -0.06827(6) 0.39085(4) 0.02167(15) Uani 1 1 d .
H64A H 1.0848 -0.0864 0.3773 0.026 Uiso 1 1 calc R
C65 C 1.02360(4) 0.01874(6) 0.39980(4) 0.01979(14) Uani 1 1 d .
H65A H 1.0604 0.0603 0.3918 0.024 Uiso 1 1 calc R
C66 C 0.95557(4) 0.04518(5) 0.42042(4) 0.01689(13) Uani 1 1 d .
H66A H 0.9460 0.1047 0.4267 0.020 Uiso 1 1 calc R
C71 C 0.85575(4) -0.16890(5) 0.42947(4) 0.01817(14) Uani 1 1 d .
C72 C 0.85519(5) -0.22156(5) 0.48545(5) 0.02135(15) Uani 1 1 d .
C73 C 0.79995(5) -0.28237(6) 0.49270(5) 0.02719(18) Uani 1 1 d .
H73A H 0.7997 -0.3179 0.5307 0.033 Uiso 1 1 calc R
C74 C 0.74514(5) -0.29047(6) 0.44371(6) 0.0295(2) Uani 1 1 d .
H74A H 0.7072 -0.3316 0.4486 0.035 Uiso 1 1 calc R
C75 C 0.74514(5) -0.23942(6) 0.38791(6) 0.02734(19) Uani 1 1 d .
H75A H 0.7077 -0.2458 0.3545 0.033 Uiso 1 1 calc R
C76 C 0.80034(5) -0.17865(6) 0.38100(5) 0.02192(15) Uani 1 1 d .
H76A H 0.8002 -0.1434 0.3428 0.026 Uiso 1 1 calc R
C77 C 0.91366(7) -0.25852(8) 0.58908(6) 0.0369(2) Uani 1 1 d .
H77A H 0.9567 -0.2424 0.6166 0.055 Uiso 1 1 calc R
H77B H 0.9171 -0.3194 0.5768 0.055 Uiso 1 1 calc R
H77C H 0.8692 -0.2493 0.6137 0.055 Uiso 1 1 calc R
C81 C 0.57066(4) 0.14951(6) 0.53151(4) 0.01878(14) Uani 1 1 d .
C82 C 0.50627(5) 0.15517(7) 0.57812(5) 0.02587(18) Uani 1 1 d .
H82A H 0.4841 0.0974 0.5827 0.031 Uiso 1 1 calc R
H82B H 0.5248 0.1739 0.6222 0.031 Uiso 1 1 calc R
C83 C 0.60258(5) 0.24114(6) 0.52595(5) 0.02241(16) Uani 1 1 d .
H83A H 0.6213 0.2605 0.5698 0.027 Uiso 1 1 calc R
H83B H 0.6441 0.2403 0.4960 0.027 Uiso 1 1 calc R
C84 C 0.53871(5) 0.12164(6) 0.46326(4) 0.02218(16) Uani 1 1 d .
H84A H 0.5787 0.1182 0.4318 0.027 Uiso 1 1 calc R
H84B H 0.5166 0.0637 0.4667 0.027 Uiso 1 1 calc R
C85 C 0.44750(5) 0.21865(8) 0.55249(6) 0.0324(2) Uani 1 1 d .
H85A H 0.4067 0.2205 0.5839 0.039 Uiso 1 1 calc R
C86 C 0.54407(5) 0.30474(7) 0.49947(6) 0.0300(2) Uani 1 1 d .
H86A H 0.5663 0.3633 0.4955 0.036 Uiso 1 1 calc R
C87 C 0.48044(5) 0.18547(7) 0.43729(5) 0.02868(19) Uani 1 1 d .
H87A H 0.4613 0.1663 0.3929 0.034 Uiso 1 1 calc R
C88 C 0.48085(6) 0.30845(8) 0.54699(6) 0.0360(2) Uani 1 1 d .
H88A H 0.4992 0.3283 0.5909 0.043 Uiso 1 1 calc R
H88B H 0.4432 0.3496 0.5304 0.043 Uiso 1 1 calc R
C89 C 0.51487(6) 0.27474(7) 0.43160(6) 0.0315(2) Uani 1 1 d .
H89A H 0.4778 0.3161 0.4141 0.038 Uiso 1 1 calc R
H89B H 0.5554 0.2726 0.4007 0.038 Uiso 1 1 calc R
C90 C 0.41728(5) 0.18893(9) 0.48484(6) 0.0350(2) Uani 1 1 d .
H90A H 0.3792 0.2296 0.4681 0.042 Uiso 1 1 calc R
H90B H 0.3948 0.1312 0.4885 0.042 Uiso 1 1 calc R

loop_
_atom_site_aniso_label
_atom_site_aniso_U_11
_atom_site_aniso_U_22
_atom_site_aniso_U_33
_atom_site_aniso_U_23
_atom_site_aniso_U_13
_atom_site_aniso_U_12
Mg 0.01180(11) 0.01481(11) 0.01157(11) 0.00044(8) 0.00113(8) -0.00254(8)
N1 0.0140(3) 0.0161(3) 0.0123(3) -0.0026(2) 0.0001(2) -0.0030(2)
O11 0.0190(3) 0.0163(2) 0.0147(2) -0.00198(18) 0.00602(19) -0.00606(19)
O12 0.0169(2) 0.0238(3) 0.0136(2) 0.0036(2) -0.00190(19) -0.0085(2)
C11 0.0125(3) 0.0134(3) 0.0104(3) 0.0007(2) 0.0009(2) -0.0012(2)
C12 0.0135(3) 0.0154(3) 0.0107(3) -0.0006(2) 0.0010(2) -0.0024(2)
C13 0.0156(3) 0.0184(3) 0.0108(3) 0.0006(2) 0.0023(2) -0.0024(2)
C14 0.0145(3) 0.0168(3) 0.0125(3) 0.0023(2) 0.0015(2) -0.0028(2)
C15 0.0134(3) 0.0150(3) 0.0126(3) 0.0008(2) 0.0008(2) -0.0020(2)
C16 0.0123(3) 0.0133(3) 0.0101(3) 0.0002(2) 0.0005(2) -0.0011(2)
C17 0.0144(3) 0.0186(3) 0.0110(3) -0.0016(2) 0.0009(2) -0.0019(2)
C18 0.0223(4) 0.0215(3) 0.0162(3) 0.0016(3) 0.0058(3) -0.0069(3)
C21 0.0170(3) 0.0169(3) 0.0129(3) -0.0038(2) 0.0002(2) -0.0029(2)
C22 0.0186(3) 0.0172(3) 0.0147(3) -0.0024(2) -0.0017(2) -0.0030(2)
C23 0.0251(4) 0.0222(4) 0.0223(4) -0.0078(3) -0.0052(3) -0.0032(3)
C24 0.0313(5) 0.0236(4) 0.0291(5) -0.0123(3) -0.0041(4) 0.0020(3)
C25 0.0259(4) 0.0267(4) 0.0274(4) -0.0109(3) -0.0023(3) 0.0052(3)
C26 0.0190(3) 0.0231(4) 0.0189(3) -0.0071(3) -0.0007(3) 0.0004(3)
C31 0.0175(3) 0.0164(3) 0.0150(3) 0.0001(2) -0.0023(2) -0.0044(2)
C32 0.0165(3) 0.0193(3) 0.0143(3) 0.0012(2) -0.0022(2) -0.0049(3)
C33 0.0187(3) 0.0246(4) 0.0205(4) -0.0013(3) -0.0009(3) -0.0017(3)
C34 0.0234(4) 0.0221(4) 0.0274(4) 0.0015(3) -0.0050(3) 0.0013(3)
C35 0.0281(4) 0.0214(4) 0.0211(4) 0.0045(3) -0.0062(3) -0.0024(3)
C36 0.0245(4) 0.0197(3) 0.0149(3) 0.0015(3) -0.0022(3) -0.0049(3)
C37 0.0230(4) 0.0223(4) 0.0228(4) 0.0041(3) -0.0008(3) -0.0091(3)
C41 0.0124(3) 0.0146(3) 0.0106(3) -0.0005(2) 0.0009(2) -0.0018(2)
C42 0.0222(3) 0.0193(3) 0.0143(3) -0.0038(3) 0.0028(3) -0.0072(3)
C43 0.0141(3) 0.0175(3) 0.0149(3) -0.0007(2) 0.0015(2) 0.0007(2)
C44 0.0170(3) 0.0206(3) 0.0118(3) 0.0020(2) 0.0014(2) 0.0022(3)
C45 0.0290(4) 0.0244(4) 0.0161(3) -0.0079(3) 0.0040(3) -0.0091(3)
C46 0.0175(3) 0.0211(3) 0.0174(3) -0.0029(3) 0.0051(3) 0.0004(3)
C47 0.0210(3) 0.0267(4) 0.0108(3) 0.0018(3) 0.0014(2) 0.0009(3)
C48 0.0309(4) 0.0209(4) 0.0214(4) -0.0063(3) 0.0081(3) -0.0006(3)
C49 0.0214(4) 0.0238(4) 0.0145(3) 0.0002(3) 0.0063(3) -0.0025(3)
C50 0.0254(4) 0.0385(5) 0.0120(3) -0.0046(3) -0.0004(3) -0.0073(3)
N2 0.0121(2) 0.0171(3) 0.0135(3) -0.0004(2) 0.0007(2) -0.0007(2)
O21 0.0150(2) 0.0206(3) 0.0142(2) 0.00430(19) 0.00399(18) -0.00063(19)
O22 0.0285(3) 0.0263(3) 0.0231(3) 0.0069(2) -0.0013(2) 0.0007(3)
C51 0.0134(3) 0.0190(3) 0.0124(3) 0.0006(2) 0.0017(2) -0.0024(2)
C52 0.0157(3) 0.0206(3) 0.0122(3) 0.0016(2) 0.0013(2) -0.0002(2)
C53 0.0218(4) 0.0269(4) 0.0146(3) 0.0051(3) 0.0021(3) 0.0027(3)
C54 0.0256(4) 0.0302(4) 0.0156(3) 0.0075(3) 0.0052(3) 0.0028(3)
C55 0.0211(4) 0.0297(4) 0.0163(3) 0.0047(3) 0.0066(3) 0.0013(3)
C56 0.0145(3) 0.0234(3) 0.0142(3) 0.0024(3) 0.0037(2) -0.0009(3)
C57 0.0150(3) 0.0190(3) 0.0132(3) 0.0005(2) -0.0009(2) -0.0002(2)
C58 0.0367(5) 0.0439(6) 0.0204(4) 0.0141(4) 0.0100(4) 0.0091(4)
C61 0.0121(3) 0.0188(3) 0.0131(3) 0.0003(2) -0.0002(2) -0.0003(2)
C62 0.0139(3) 0.0183(3) 0.0169(3) 0.0007(2) -0.0002(2) 0.0008(2)
C63 0.0155(3) 0.0223(4) 0.0229(4) 0.0001(3) 0.0005(3) 0.0034(3)
C64 0.0133(3) 0.0290(4) 0.0228(4) 0.0004(3) 0.0009(3) 0.0019(3)
C65 0.0128(3) 0.0269(4) 0.0196(3) 0.0010(3) -0.0006(3) -0.0025(3)
C66 0.0139(3) 0.0199(3) 0.0168(3) 0.0001(3) -0.0005(2) -0.0023(2)
C71 0.0153(3) 0.0167(3) 0.0227(4) -0.0003(3) 0.0024(3) 0.0010(2)
C72 0.0207(4) 0.0187(3) 0.0248(4) 0.0014(3) 0.0038(3) 0.0019(3)
C73 0.0271(4) 0.0196(4) 0.0356(5) 0.0022(3) 0.0107(4) -0.0007(3)
C74 0.0208(4) 0.0209(4) 0.0474(6) -0.0035(4) 0.0096(4) -0.0033(3)
C75 0.0166(4) 0.0241(4) 0.0413(5) -0.0059(4) 0.0004(3) -0.0010(3)
C76 0.0166(3) 0.0213(4) 0.0277(4) -0.0019(3) -0.0007(3) -0.0001(3)
C77 0.0417(6) 0.0381(6) 0.0308(5) 0.0154(4) 0.0003(4) 0.0040(5)
C81 0.0127(3) 0.0258(4) 0.0181(3) 0.0037(3) 0.0041(2) -0.0004(3)
C82 0.0162(3) 0.0373(5) 0.0246(4) 0.0063(3) 0.0084(3) 0.0033(3)
C83 0.0161(3) 0.0233(4) 0.0280(4) 0.0015(3) 0.0032(3) 0.0009(3)
C84 0.0162(3) 0.0296(4) 0.0207(4) 0.0039(3) 0.0007(3) -0.0030(3)
C85 0.0167(4) 0.0480(6) 0.0333(5) 0.0078(4) 0.0087(3) 0.0084(4)
C86 0.0224(4) 0.0281(4) 0.0396(5) 0.0062(4) 0.0049(4) 0.0060(3)
C87 0.0168(4) 0.0432(5) 0.0258(4) 0.0075(4) -0.0013(3) 0.0015(3)
C88 0.0275(5) 0.0400(6) 0.0410(6) 0.0012(5) 0.0060(4) 0.0149(4)
C89 0.0235(4) 0.0381(5) 0.0333(5) 0.0134(4) 0.0036(4) 0.0071(4)
C90 0.0144(4) 0.0528(7) 0.0377(6) 0.0098(5) 0.0018(3) 0.0022(4)

loop_
_atom_type_symbol
_atom_type_description
_atom_type_scat_dispersion_real
_atom_type_scat_dispersion_imag
_atom_type_scat_source
C C 0.0033 0.0016 'International Tables Vol C Tables 4.2.6.8 and 6.1.1.4'
H H 0.0000 0.0000 'International Tables Vol C Tables 4.2.6.8 and 6.1.1.4'
N N 0.0061 0.0033 'International Tables Vol C Tables 4.2.6.8 and 6.1.1.4'
O O 0.0106 0.0060 'International Tables Vol C Tables 4.2.6.8 and 6.1.1.4'
Mg Mg 0.0486 0.0363 'International Tables Vol C Tables 4.2.6.8 and 6.1.1.4'

loop_
_geom_angle_atom_site_label_1
_geom_angle_atom_site_label_2
_geom_angle_atom_site_label_3
_geom_angle
O11 Mg O21 98.32(3)
O11 Mg O12 136.90(3)
O21 Mg O12 85.42(3)
O11 Mg N2 111.77(3)
O21 Mg N2 88.48(3)
O12 Mg N2 111.23(3)
O11 Mg N1 85.65(3)
O21 Mg N1 166.58(3)
O12 Mg N1 82.99(3)
N2 Mg N1 102.01(3)
C17 N1 C21 115.33(7)
C17 N1 Mg 123.26(5)
C21 N1 Mg 120.85(5)
C11 O11 Mg 138.42(5)
C32 O12 C37 112.92(6)
C32 O12 Mg 123.35(5)
C37 O12 Mg 123.72(5)
O11 C11 C12 121.07(6)
O11 C11 C16 120.35(6)
C12 C11 C16 118.59(6)
C13 C12 C11 120.10(7)
C13 C12 C17 116.89(6)
C11 C12 C17 122.97(6)
C14 C13 C12 121.46(7)
C13 C14 C15 117.85(7)
C13 C14 C18 121.99(7)
C15 C14 C18 120.13(7)
C16 C15 C14 123.85(7)
C15 C16 C11 117.93(6)
C15 C16 C41 122.52(6)
C11 C16 C41 119.54(6)
N1 C17 C12 127.76(7)
C26 C21 C22 119.83(7)
C26 C21 N1 119.64(7)
C22 C21 N1 120.52(7)
C23 C22 C21 118.65(8)
C23 C22 C31 119.69(7)
C21 C22 C31 121.49(7)
C24 C23 C22 121.35(8)
C25 C24 C23 119.60(8)
C24 C25 C26 120.10(9)
C25 C26 C21 120.45(8)
C32 C31 C36 117.25(8)
C32 C31 C22 121.82(7)
C36 C31 C22 120.92(7)
C33 C32 C31 122.75(7)
C33 C32 O12 119.41(7)
C31 C32 O12 117.84(7)
C32 C33 C34 118.91(8)
C35 C34 C33 119.61(8)
C34 C35 C36 120.48(8)
C35 C36 C31 120.96(8)
C16 C41 C42 112.18(6)
C16 C41 C43 111.79(6)
C42 C41 C43 107.38(6)
C16 C41 C44 108.87(6)
C42 C41 C44 107.22(6)
C43 C41 C44 109.27(6)
C45 C42 C41 111.12(6)
C46 C43 C41 110.69(6)
C47 C44 C41 110.75(6)
C48 C45 C50 109.30(7)
C48 C45 C42 110.35(7)
C50 C45 C42 109.20(8)
C48 C46 C49 109.79(7)
C48 C46 C43 109.36(7)
C49 C46 C43 109.68(6)
C50 C47 C44 109.66(7)
C50 C47 C49 109.69(7)
C44 C47 C49 109.21(7)
C45 C48 C46 108.96(7)
C46 C49 C47 109.46(7)
C47 C50 C45 109.22(7)
C57 N2 C61 116.12(7)
C57 N2 Mg 123.36(5)
C61 N2 Mg 120.52(5)
C51 O21 Mg 134.71(5)
C72 O22 C77 118.13(8)
O21 C51 C52 121.19(7)
O21 C51 C56 120.86(7)
C52 C51 C56 117.95(7)
C53 C52 C51 120.59(7)
C53 C52 C57 115.99(7)
C51 C52 C57 123.40(7)
C54 C53 C52 121.57(8)
C53 C54 C55 117.46(8)
C53 C54 C58 122.36(8)
C55 C54 C58 120.18(8)
C56 C55 C54 124.45(8)
C55 C56 C51 117.94(7)
C55 C56 C81 121.92(7)
C51 C56 C81 120.13(7)
N2 C57 C52 128.30(7)
C66 C61 C62 120.48(7)
C66 C61 N2 117.57(7)
C62 C61 N2 121.92(7)
C63 C62 C61 118.39(7)
C63 C62 C71 120.14(7)
C61 C62 C71 121.42(7)
C64 C63 C62 121.26(8)
C63 C64 C65 119.61(8)
C66 C65 C64 120.21(8)
C65 C66 C61 120.03(8)
C76 C71 C72 118.87(8)
C76 C71 C62 120.48(8)
C72 C71 C62 120.65(8)
O22 C72 C73 124.26(9)
O22 C72 C71 115.18(8)
C73 C72 C71 120.55(9)
C74 C73 C72 119.38(9)
C75 C74 C73 120.83(9)
C74 C75 C76 119.55(9)
C75 C76 C71 120.81(9)
C56 C81 C82 112.20(7)
C56 C81 C83 111.43(7)
C82 C81 C83 106.96(7)
C56 C81 C84 109.99(7)
C82 C81 C84 107.21(7)
C83 C81 C84 108.87(7)
C85 C82 C81 111.65(8)
C86 C83 C81 110.99(7)
C87 C84 C81 111.20(8)
C88 C85 C90 109.91(10)
C88 C85 C82 109.59(9)
C90 C85 C82 109.57(9)
C89 C86 C88 109.43(9)
C89 C86 C83 109.49(9)
C88 C86 C83 109.51(9)
C89 C87 C90 109.72(10)
C89 C87 C84 109.25(8)
C90 C87 C84 109.57(8)
C85 C88 C86 108.88(9)
C87 C89 C86 109.76(8)
C85 C90 C87 108.73(8)

loop_
_geom_bond_atom_site_label_1
_geom_bond_atom_site_label_2
_geom_bond_distance
Mg O11 1.8959(6)
Mg O21 1.9356(6)
Mg O12 2.0831(6)
Mg N2 2.0951(7)
Mg N1 2.1969(7)
N1 C17 1.3005(10)
N1 C21 1.4332(10)
O11 C11 1.2916(9)
O12 C32 1.3944(10)
O12 C37 1.4409(10)
C11 C12 1.4272(10)
C11 C16 1.4380(10)
C12 C13 1.4131(10)
C12 C17 1.4386(10)
C13 C14 1.3732(11)
C14 C15 1.4131(10)
C14 C18 1.5042(11)
C15 C16 1.3843(10)
C16 C41 1.5297(10)
C21 C26 1.3928(12)
C21 C22 1.4071(11)
C22 C23 1.3964(11)
C22 C31 1.4806(12)
C23 C24 1.3870(14)
C24 C25 1.3863(14)
C25 C26 1.3921(12)
C31 C32 1.3906(12)
C31 C36 1.3959(11)
C32 C33 1.3854(12)
C33 C34 1.3929(13)
C34 C35 1.3875(14)
C35 C36 1.3896(13)
C41 C42 1.5406(11)
C41 C43 1.5487(10)
C41 C44 1.5495(11)
C42 C45 1.5373(12)
C43 C46 1.5364(11)
C44 C47 1.5340(11)
C45 C48 1.5298(14)
C45 C50 1.5317(14)
C46 C48 1.5315(12)
C46 C49 1.5324(12)
C47 C50 1.5308(13)
C47 C49 1.5342(12)
N2 C57 1.2993(10)
N2 C61 1.4306(10)
O21 C51 1.2887(9)
O22 C72 1.3675(12)
O22 C77 1.4247(12)
C51 C52 1.4298(11)
C51 C56 1.4438(11)
C52 C53 1.4161(11)
C52 C57 1.4355(11)
C53 C54 1.3694(12)
C54 C55 1.4127(13)
C54 C58 1.5073(13)
C55 C56 1.3838(11)
C56 C81 1.5288(12)
C61 C66 1.3956(11)
C61 C62 1.4002(11)
C62 C63 1.4003(11)
C62 C71 1.4904(11)
C63 C64 1.3874(12)
C64 C65 1.3900(13)
C65 C66 1.3887(11)
C71 C76 1.3942(12)
C71 C72 1.4014(12)
C72 C73 1.3942(13)
C73 C74 1.3911(16)
C74 C75 1.3835(16)
C75 C76 1.3923(13)
C81 C82 1.5405(12)
C81 C83 1.5436(12)
C81 C84 1.5463(13)
C82 C85 1.5345(14)
C83 C86 1.5378(13)
C84 C87 1.5340(13)
C85 C88 1.5276(18)
C85 C90 1.5333(17)
C86 C89 1.5326(17)
C86 C88 1.5341(15)
C87 C89 1.5287(16)
C87 C90 1.5335(15)

loop_
_platon_squeeze_void_nr
_platon_squeeze_void_average_x
_platon_squeeze_void_average_y
_platon_squeeze_void_average_z
_platon_squeeze_void_volume
_platon_squeeze_void_count_electrons
_platon_squeeze_void_content
1 0.005 -0.017 0.005 1239 177 ' '
